data_2239535
loop_
_publ_author_name
'Huang, Ping-Hsin'
'Wen, Yuh-Sheng'
'Shen, Jiun-Yi'

_publ_section_title
;
 3-Iodo-1<i>H</i>-pyrazolo[3,4-<i>b</i>]pyridine
;
_journal_issue 6
_journal_name_full 'Acta Crystallographica Section E'
_journal_page_first o650
_journal_paper_doi 10.1107/S1600536814010009
_journal_volume 70
_journal_year 2014
_chemical_formula_iupac 'C6 H4 I N3'
_chemical_formula_moiety 'C6 H4 I N3'
_chemical_formula_sum 'C6 H4 I N3'
_chemical_formula_weight 245.02
_chemical_name_systematic
;
3-Iodo-1<i>H</i>-pyrazolo[3,4-<i>b</i>]pyridine
;
_space_group_crystal_system monoclinic
_space_group_IT_number 15
_space_group_name_Hall '-C 2yc'
_space_group_name_H-M_alt 'C 1 2/c 1'
_symmetry_space_group_name_Hall '-C 2yc'
_symmetry_space_group_name_H-M 'C 1 2/c 1'
_atom_sites_solution_hydrogens geom
_atom_sites_solution_primary direct
_atom_sites_solution_secondary difmap
_audit_creation_method SHELXL-2013
_cell_angle_alpha 90.00
_cell_angle_beta 101.748(2)
_cell_angle_gamma 90.00
_cell_formula_units_Z 8
_cell_length_a 10.7999(13)
_cell_length_b 7.7939(9)
_cell_length_c 17.406(2)
_cell_measurement_reflns_used 4550
_cell_measurement_temperature 150(2)
_cell_measurement_theta_max 27.50
_cell_measurement_theta_min 2.39
_cell_volume 1434.4(3)
_computing_cell_refinement 'SAINT (Bruker, 2001)'
_computing_data_collection 'SMART (Bruker, 2001)'
_computing_data_reduction 'SAINT (Bruker, 2001)'
_computing_molecular_graphics 'ORTEP-3 for Windows (Farrugia, 2012)'
_computing_publication_material 'WinGX (Farrugia, 2012)'
_computing_structure_refinement 'SHELXL2013 (Sheldrick, 2008)'
_computing_structure_solution 'SHELXS97 (Sheldrick, 2008)'
_diffrn_ambient_temperature 150(2)
_diffrn_measured_fraction_theta_full 1.000
_diffrn_measured_fraction_theta_max 1.000
_diffrn_measurement_device_type 'Bruker SMART APEX CCD area-detector'
_diffrn_measurement_method 'omega scans'
_diffrn_radiation_monochromator graphite
_diffrn_radiation_source 'fine-focus sealed tube'
_diffrn_radiation_type MoK\a
_diffrn_radiation_wavelength 0.71073
_diffrn_reflns_av_R_equivalents 0.0223
_diffrn_reflns_limit_h_max 13
_diffrn_reflns_limit_h_min -14
_diffrn_reflns_limit_k_max 9
_diffrn_reflns_limit_k_min -10
_diffrn_reflns_limit_l_max 22
_diffrn_reflns_limit_l_min -22
_diffrn_reflns_number 5315
_diffrn_reflns_theta_full 25.000
_diffrn_reflns_theta_max 26.358
_diffrn_reflns_theta_min 2.390
_exptl_absorpt_coefficient_mu 4.384
_exptl_absorpt_correction_T_max 0.4070
_exptl_absorpt_correction_T_min 0.3091
_exptl_absorpt_correction_type multi-scan
_exptl_absorpt_process_details '(SADABS; Bruker, 1996)'
_exptl_crystal_colour colorless
_exptl_crystal_density_diffrn 2.269
_exptl_crystal_density_meas 2.269
_exptl_crystal_density_method 'not measured'
_exptl_crystal_description block
_exptl_crystal_F_000 912
_exptl_crystal_size_max 0.35
_exptl_crystal_size_mid 0.32
_exptl_crystal_size_min 0.25
_refine_diff_density_max 0.402
_refine_diff_density_min -0.455
_refine_ls_extinction_method none
_refine_ls_goodness_of_fit_ref 1.126
_refine_ls_hydrogen_treatment constr
_refine_ls_matrix_type full
_refine_ls_number_parameters 91
_refine_ls_number_reflns 1470
_refine_ls_number_restraints 26
_refine_ls_restrained_S_all 1.116
_refine_ls_R_factor_all 0.0176
_refine_ls_R_factor_gt 0.0166
_refine_ls_shift/su_max 0.003
_refine_ls_shift/su_mean 0.000
_refine_ls_structure_factor_coef Fsqd
_refine_ls_weighting_details 'w=1/[\s^2^(Fo^2^)+(0.0156P)^2^+1.9173P] where P=(Fo^2^+2Fc^2^)/3'
_refine_ls_weighting_scheme calc
_refine_ls_wR_factor_gt 0.0397
_refine_ls_wR_factor_ref 0.0402
_reflns_number_gt 1423
_reflns_number_total 1470
_reflns_threshold_expression I>2\s(I)
_cod_data_source_file zl2581sup1.cif
_cod_data_source_block I
_cod_original_cell_volume 1434.5(3)
_cod_database_code 2239535
_cod_database_fobs_code 2239535
_shelx_space_group_comment
;
The symmetry employed for this shelxl refinement is uniquely defined
by the following loop, which should always be used as a source of
symmetry information in preference to the above space-group names.
They are only intended as comments.
;
_shelxl_version_number .2013

loop_
_space_group_symop_operation_xyz
'x, y, z'
'-x, y, -z+1/2'
'x+1/2, y+1/2, z'
'-x+1/2, y+1/2, -z+1/2'
'-x, -y, -z'
'x, -y, z-1/2'
'-x+1/2, -y+1/2, -z'
'x+1/2, -y+1/2, z-1/2'

loop_
_atom_site_type_symbol
_atom_site_label
_atom_site_fract_x
_atom_site_fract_y
_atom_site_fract_z
_atom_site_U_iso_or_equiv
_atom_site_adp_type
_atom_site_calc_flag
_atom_site_occupancy
I I1 0.23044(2) 1.04283(2) 0.29263(2) 0.02252(7) Uani d 1
N N1 0.46725(18) 0.6969(3) 0.56007(11) 0.0202(4) Uani d 1
N N2 0.44327(18) 0.6579(3) 0.42063(11) 0.0196(4) Uani d 1
H H2A 0.4869 0.5622 0.4219 0.023 Uiso calc 1
N N3 0.38503(19) 0.7396(3) 0.35341(11) 0.0201(4) Uani d 1
C C1 0.4368(2) 0.8083(3) 0.61183(13) 0.0226(5) Uani d 1
H H1 0.4641 0.7822 0.6660 0.027 Uiso calc 1
C C2 0.3682(2) 0.9594(3) 0.59272(15) 0.0249(5) Uani d 1
H H2 0.3517 1.0325 0.6332 0.030 Uiso calc 1
C C3 0.3242(2) 1.0027(3) 0.51533(15) 0.0223(5) Uani d 1
H H3 0.2758 1.1038 0.5010 0.027 Uiso calc 1
C C4 0.3539(2) 0.8915(3) 0.45868(13) 0.0177(4) Uani d 1
C C5 0.4249(2) 0.7441(3) 0.48502(13) 0.0178(4) Uani d 1
C C6 0.3326(2) 0.8785(3) 0.37596(13) 0.0189(4) Uani d 1

loop_
_atom_site_aniso_label
_atom_site_aniso_U_11
_atom_site_aniso_U_22
_atom_site_aniso_U_33
_atom_site_aniso_U_12
_atom_site_aniso_U_13
_atom_site_aniso_U_23
I1 0.02567(11) 0.01896(10) 0.02189(10) 0.00157(6) 0.00242(7) 0.00504(6)
N1 0.0215(10) 0.0196(10) 0.0186(9) -0.0028(8) 0.0020(8) 0.0012(8)
N2 0.0222(10) 0.0173(10) 0.0184(9) 0.0042(8) 0.0020(8) 0.0004(7)
N3 0.0229(10) 0.0192(10) 0.0174(9) -0.0007(8) 0.0022(8) 0.0019(8)
C1 0.0264(13) 0.0240(12) 0.0174(10) -0.0075(10) 0.0043(9) -0.0015(9)
C2 0.0281(14) 0.0234(13) 0.0252(12) -0.0062(10) 0.0105(10) -0.0064(10)
C3 0.0241(13) 0.0159(11) 0.0287(12) -0.0020(10) 0.0097(10) -0.0022(9)
C4 0.0181(11) 0.0138(11) 0.0218(11) -0.0036(9) 0.0051(9) 0.0011(9)
C5 0.0171(11) 0.0160(11) 0.0200(11) -0.0037(9) 0.0031(8) -0.0009(8)
C6 0.0187(11) 0.0168(11) 0.0205(11) -0.0006(9) 0.0023(9) 0.0026(9)

loop_
_atom_type_symbol
_atom_type_description
_atom_type_scat_dispersion_real
_atom_type_scat_dispersion_imag
_atom_type_scat_source
I I -0.4742 1.8119 'International Tables Vol C Tables 4.2.6.8 and 6.1.1.4'
N N 0.0061 0.0033 'International Tables Vol C Tables 4.2.6.8 and 6.1.1.4'
C C 0.0033 0.0016 'International Tables Vol C Tables 4.2.6.8 and 6.1.1.4'
H H 0.0000 0.0000 'International Tables Vol C Tables 4.2.6.8 and 6.1.1.4'

loop_
_geom_angle_atom_site_label_1
_geom_angle_atom_site_label_2
_geom_angle_atom_site_label_3
_geom_angle
C1 N1 C5 113.2(2)
C5 N2 N3 110.93(18)
C5 N2 H2A 124.5
N3 N2 H2A 124.5
C6 N3 N2 106.15(18)
N1 C1 C2 125.3(2)
N1 C1 H1 117.4
C2 C1 H1 117.4
C3 C2 C1 120.1(2)
C3 C2 H2 120.0
C1 C2 H2 120.0
C2 C3 C4 117.1(2)
C2 C3 H3 121.5
C4 C3 H3 121.5
C3 C4 C5 117.7(2)
C3 C4 C6 138.5(2)
C5 C4 C6 103.79(19)
N1 C5 N2 126.1(2)
N1 C5 C4 126.6(2)
N2 C5 C4 107.31(19)
N3 C6 C4 111.8(2)
N3 C6 I1 119.88(16)
C4 C6 I1 128.30(17)

loop_
_geom_bond_atom_site_label_1
_geom_bond_atom_site_label_2
_geom_bond_distance
I1 C6 2.076(2)
N1 C1 1.339(3)
N1 C5 1.345(3)
N2 C5 1.356(3)
N2 N3 1.368(3)
N2 H2A 0.8800
N3 C6 1.318(3)
C1 C2 1.396(4)
C1 H1 0.9500
C2 C3 1.376(4)
C2 H2 0.9500
C3 C4 1.398(3)
C3 H3 0.9500
C4 C5 1.405(3)
C4 C6 1.415(3)

loop_
_geom_hbond_atom_site_label_D
_geom_hbond_atom_site_label_H
_geom_hbond_atom_site_label_A
_geom_hbond_site_symmetry_A
_geom_hbond_distance_DH
_geom_hbond_distance_HA
_geom_hbond_distance_DA
_geom_hbond_angle_DHA
N2 H2A N1 5_666 0.88 2.09 2.926(3) 158.9
C6 I1 N3 4_555 2.076(2) 3.013(2) 5.056(3) 166.72(7)
